data_1558613
loop_
_publ_author_name
'Birchall, Lee T.'
'Shehata, Sara'
'McCarthy, Sean'
'Shepherd, Helena J.'
'Clark, Ewan R.'
'Serpell, Christopher J.'
'Biagini, Stefano C. G.'

_publ_section_title
;
 Supramolecular behaviour and fluorescence of rhodamine-functionalised
 ROMP polymers
;
_journal_issue 32
_journal_name_full 'Polymer Chemistry'
_journal_page_first 5279
_journal_page_last 5285
_journal_paper_doi 10.1039/D0PY00799D
_journal_volume 11
_journal_year 2020
_chemical_formula_moiety 'C11 H11 N O4'
_chemical_formula_sum 'C11 H11 N O4'
_chemical_formula_weight 221.21
_space_group_crystal_system monoclinic
_space_group_IT_number 14
_space_group_name_Hall '-P 2ybc'
_space_group_name_H-M_alt 'P 1 21/c 1'
_atom_sites_solution_hydrogens difmap
_atom_sites_solution_primary direct
_audit_creation_date 2019-01-10
_audit_creation_method
;
Olex2 1.2-ac21
(compiled 2015.09.16 svn.r134, GUI svn.r4998)
;
_audit_update_record
;
2020-05-21 deposited with the CCDC.	2020-07-15 downloaded from the CCDC.
;
_cell_angle_alpha 90
_cell_angle_beta 90.663(2)
_cell_angle_gamma 90
_cell_formula_units_Z 4
_cell_length_a 6.29482(14)
_cell_length_b 13.8975(3)
_cell_length_c 11.1692(2)
_cell_measurement_reflns_used 4862
_cell_measurement_temperature 100(2)
_cell_measurement_theta_max 73.2290
_cell_measurement_theta_min 5.0550
_cell_volume 977.04(3)
_computing_cell_refinement 'CrysAlisPro 1.171.38.46 (Rigaku OD, 2015)'
_computing_data_collection 'CrysAlisPro 1.171.38.46 (Rigaku OD, 2015)'
_computing_data_reduction 'CrysAlisPro 1.171.38.46 (Rigaku OD, 2015)'
_computing_molecular_graphics 'Olex2 (Dolomanov et al., 2009)'
_computing_publication_material 'Olex2 (Dolomanov et al., 2009)'
_computing_structure_refinement 'ShelXL (Sheldrick, 2008)'
_computing_structure_solution 'ShelXT (Sheldrick, 2015)'
_diffrn_ambient_environment N~2~
_diffrn_ambient_temperature 100(2)
_diffrn_detector 'CCD plate'
_diffrn_detector_area_resol_mean 5.2887
_diffrn_detector_type AtlasS2
_diffrn_measured_fraction_theta_full 0.999
_diffrn_measured_fraction_theta_max 0.989
_diffrn_measurement_details
;
List of Runs (angles in degrees, time in seconds):

  # Type    Start    End  Width  t~exp~   \w     \q     \k     \f   Frames
#--------------------------------------------------------------------------
  1  \w     16.00  61.00   1.00    1.00    --   42.70 -57.00 -30.00   45
  2  \w     45.00  92.00   1.00    1.00    --   42.70-125.00-150.00   47
  3  \w     36.00 104.00   1.00    4.00    --  105.99 -94.00 -90.00   68
  4  \w     68.00 107.00   1.00    4.00    --  105.99 -94.00-180.00   39
  5  \w     59.00 118.00   1.00    4.00    --  105.99 -30.00-150.00   59
  6  \w     97.00 176.00   1.00    4.00    --  105.99  30.00 -90.00   79
  7  \w    138.00 163.00   1.00    4.00    --  105.99 125.00  60.00   25
  8  \w    108.00 175.00   1.00    4.00    --  105.99 125.00 120.00   67
  9  \w    102.00 129.00   1.00    4.00    --  105.99 125.00 -90.00   27
 10  \w     62.00 162.00   1.00    4.00    --  105.99  15.00-150.00  100
 11  \w     75.00 121.00   1.00    4.00    --  105.99-125.00  90.00   46
 12  \w     44.00 120.00   1.00    4.00    --  105.99 -45.00 -30.00   76
 13  \w     31.00  99.00   1.00    4.00    --  105.99 -94.00 120.00   68
 14  \w     37.00 151.00   1.00    4.00    --  105.99 -15.00 150.00  114
 15  \w    -65.00  26.00   1.00    1.00    --  -42.70  38.00   0.00   91
 16  \w    -80.00  36.00   1.00    1.00    --  -42.70  19.00 -90.00  116
 17  \w    -96.00 -20.00   1.00    1.00    --  -42.70 -38.00 150.00   76
;
_diffrn_measurement_device 'four-circle diffractometer'
_diffrn_measurement_device_type 'SuperNova, Dual, Cu at zero, AtlasS2'
_diffrn_measurement_method '\w scans'
_diffrn_orient_matrix_type 'CrysAlisPro convention (1999,Acta A55,543-557)'
_diffrn_orient_matrix_UB_11 -0.1534113000
_diffrn_orient_matrix_UB_12 -0.0824252000
_diffrn_orient_matrix_UB_13 -0.0331244000
_diffrn_orient_matrix_UB_21 -0.1875605000
_diffrn_orient_matrix_UB_22 0.0592433000
_diffrn_orient_matrix_UB_23 0.0480376000
_diffrn_orient_matrix_UB_31 -0.0345582000
_diffrn_orient_matrix_UB_32 0.0445594000
_diffrn_orient_matrix_UB_33 -0.1249755000
_diffrn_radiation_monochromator mirror
_diffrn_radiation_probe x-ray
_diffrn_radiation_type CuK\a
_diffrn_radiation_wavelength 1.54184
_diffrn_reflns_av_R_equivalents 0.0430
_diffrn_reflns_av_unetI/netI 0.0345
_diffrn_reflns_Laue_measured_fraction_full 0.999
_diffrn_reflns_Laue_measured_fraction_max 0.989
_diffrn_reflns_limit_h_max 7
_diffrn_reflns_limit_h_min -7
_diffrn_reflns_limit_k_max 17
_diffrn_reflns_limit_k_min -17
_diffrn_reflns_limit_l_max 9
_diffrn_reflns_limit_l_min -13
_diffrn_reflns_number 6593
_diffrn_reflns_point_group_measured_fraction_full 0.999
_diffrn_reflns_point_group_measured_fraction_max 0.989
_diffrn_reflns_theta_full 67.684
_diffrn_reflns_theta_max 73.391
_diffrn_reflns_theta_min 5.080
_diffrn_source 'micro-focus sealed X-ray tube'
_diffrn_source_type 'SuperNova (Cu) X-ray Source'
_exptl_absorpt_coefficient_mu 0.976
_exptl_absorpt_correction_T_max 1.000
_exptl_absorpt_correction_T_min 0.547
_exptl_absorpt_correction_type gaussian
_exptl_absorpt_process_details
;
CrysAlisPro 1.171.38.46 (Rigaku Oxford Diffraction, 2015)
Numerical absorption correction based on gaussian integration over
			a multifaceted crystal model
Empirical absorption correction using spherical harmonics,
 implemented in SCALE3 ABSPACK scaling algorithm.
;
_exptl_crystal_colour colourless
_exptl_crystal_colour_primary colourless
_exptl_crystal_density_diffrn 1.504
_exptl_crystal_description block
_exptl_crystal_F_000 464
_exptl_crystal_size_max 0.27
_exptl_crystal_size_mid 0.173
_exptl_crystal_size_min 0.065
_refine_diff_density_max 0.278
_refine_diff_density_min -0.271
_refine_diff_density_rms 0.064
_refine_ls_extinction_method none
_refine_ls_goodness_of_fit_ref 1.072
_refine_ls_hydrogen_treatment refall
_refine_ls_matrix_type full
_refine_ls_number_parameters 189
_refine_ls_number_reflns 1934
_refine_ls_number_restraints 0
_refine_ls_restrained_S_all 1.072
_refine_ls_R_factor_all 0.0447
_refine_ls_R_factor_gt 0.0420
_refine_ls_shift/su_max 0.000
_refine_ls_shift/su_mean 0.000
_refine_ls_structure_factor_coef Fsqd
_refine_ls_weighting_details 'w=1/[\s^2^(Fo^2^)+(0.0610P)^2^+0.4662P] where P=(Fo^2^+2Fc^2^)/3'
_refine_ls_weighting_scheme calc
_refine_ls_wR_factor_gt 0.1110
_refine_ls_wR_factor_ref 0.1134
_reflns_Friedel_coverage 0.000
_reflns_number_gt 1807
_reflns_number_total 1934
_reflns_threshold_expression 'I > 2\s(I)'
_cod_data_source_file d0py00799d2.cif
_cod_data_source_block ltb-38-002_100k_mp_hjs1-ref
_cod_depositor_comments
;Adding full bibliography for 1558613--1558615.cif.

 Adding full bibliography for 1558613--1558615.cif.
;
_cod_original_cell_volume 977.04(4)
_cod_database_code 1558613
_chemical_oxdiff_formula 'C11 H11 N1 O4'
_chemical_oxdiff_usercomment 100k
_shelx_space_group_comment
;
The symmetry employed for this shelxl refinement is uniquely defined
by the following loop, which should always be used as a source of
symmetry information in preference to the above space-group names.
They are only intended as comments.
;
_reflns_odcompleteness_completeness 99.95
_reflns_odcompleteness_iscentric 1
_reflns_odcompleteness_theta 66.97
_olex2_refinement_description
;
;
_shelx_shelxl_version_number 2014/7
_olex2_submission_special_instructions 'No special instructions were received'
_oxdiff_exptl_absorpt_empirical_details
;
Empirical correction (ABSPACK) includes:
- Absorption correction using spherical harmonics
- Frame scaling
;
_oxdiff_exptl_absorpt_empirical_full_max 1.390
_oxdiff_exptl_absorpt_empirical_full_min 0.798

loop_
_space_group_symop_operation_xyz
'x, y, z'
'-x, y+1/2, -z+1/2'
'-x, -y, -z'
'x, -y-1/2, z-1/2'

loop_
_atom_site_label
_atom_site_type_symbol
_atom_site_fract_x
_atom_site_fract_y
_atom_site_fract_z
_atom_site_U_iso_or_equiv
_atom_site_adp_type
_atom_site_occupancy
_atom_site_site_symmetry_order
_atom_site_calc_flag
_atom_site_refinement_flags_posn
_atom_site_refinement_flags_adp
_atom_site_refinement_flags_occupancy
_atom_site_disorder_assembly
_atom_site_disorder_group
O12 O 0.88407(16) 0.25659(7) 0.22761(9) 0.0190(3) Uani 1 1 d . . . . .
O3 O 0.99054(17) 0.59970(7) 0.14962(9) 0.0203(3) Uani 1 1 d . . . . .
O2 O 0.91566(19) 0.52479(8) 0.32251(10) 0.0269(3) Uani 1 1 d . . . . .
O1 O 0.41844(18) 0.50526(8) 0.20535(10) 0.0269(3) Uani 1 1 d . . . . .
N1 N 0.67763(18) 0.39010(8) 0.20058(10) 0.0148(3) Uani 1 1 d . . . . .
C3 C 0.7177(2) 0.29938(10) 0.24420(12) 0.0143(3) Uani 1 1 d . . . . .
C1 C 0.9151(2) 0.52826(10) 0.21518(12) 0.0166(3) Uani 1 1 d . . . . .
C7 C 0.5784(2) 0.25399(10) 0.44995(12) 0.0172(3) Uani 1 1 d . . . . .
C4 C 0.5269(2) 0.26523(10) 0.31321(12) 0.0146(3) Uani 1 1 d . . . . .
C2 C 0.8278(2) 0.44876(10) 0.13540(12) 0.0172(3) Uani 1 1 d . . . . .
C11 C 0.3692(2) 0.22235(11) 0.50423(12) 0.0202(3) Uani 1 1 d . . . . .
C5 C 0.3711(2) 0.35119(10) 0.30979(12) 0.0167(3) Uani 1 1 d . . . . .
C9 C 0.3549(2) 0.38064(11) 0.44510(13) 0.0199(3) Uani 1 1 d . . . . .
C6 C 0.4802(2) 0.42640(10) 0.23474(12) 0.0167(3) Uani 1 1 d . . . . .
C10 C 0.2380(2) 0.29729(11) 0.50215(13) 0.0222(3) Uani 1 1 d . . . . .
C8 C 0.5838(2) 0.36015(11) 0.48905(13) 0.0196(3) Uani 1 1 d . . . . .
H4 H 0.472(3) 0.2047(13) 0.2786(15) 0.012(4) Uiso 1 1 d . . . . .
H2A H 0.760(3) 0.4763(13) 0.0671(17) 0.019(4) Uiso 1 1 d . . . . .
H7 H 0.699(3) 0.2132(14) 0.4645(17) 0.021(4) Uiso 1 1 d . . . . .
H8A H 0.688(3) 0.3988(13) 0.4458(16) 0.017(4) Uiso 1 1 d . . . . .
H11 H 0.338(3) 0.1564(16) 0.5253(18) 0.028(5) Uiso 1 1 d . . . . .
H5 H 0.230(3) 0.3383(14) 0.2742(16) 0.021(4) Uiso 1 1 d . . . . .
H2B H 0.944(3) 0.4080(14) 0.1108(17) 0.021(4) Uiso 1 1 d . . . . .
H10 H 0.082(3) 0.2997(15) 0.5233(18) 0.031(5) Uiso 1 1 d . . . . .
H9 H 0.295(3) 0.4440(16) 0.4566(18) 0.030(5) Uiso 1 1 d . . . . .
H8B H 0.596(3) 0.3677(15) 0.574(2) 0.030(5) Uiso 1 1 d . . . . .
H3 H 1.042(4) 0.6449(18) 0.198(2) 0.039(6) Uiso 1 1 d . . . . .

loop_
_atom_site_aniso_label
_atom_site_aniso_U_11
_atom_site_aniso_U_22
_atom_site_aniso_U_33
_atom_site_aniso_U_23
_atom_site_aniso_U_13
_atom_site_aniso_U_12
O12 0.0173(5) 0.0185(5) 0.0214(5) -0.0006(4) 0.0055(4) 0.0030(4)
O3 0.0225(5) 0.0174(5) 0.0210(5) 0.0034(4) 0.0014(4) -0.0034(4)
O2 0.0337(6) 0.0301(6) 0.0171(6) -0.0036(4) 0.0070(4) -0.0107(5)
O1 0.0259(6) 0.0235(6) 0.0314(6) 0.0091(5) 0.0077(5) 0.0083(4)
N1 0.0151(6) 0.0160(6) 0.0134(6) 0.0002(4) 0.0034(4) 0.0001(4)
C3 0.0163(7) 0.0155(6) 0.0111(6) -0.0028(5) 0.0014(5) -0.0011(5)
C1 0.0144(6) 0.0183(7) 0.0173(7) 0.0004(5) 0.0052(5) 0.0015(5)
C7 0.0181(7) 0.0203(7) 0.0131(7) 0.0023(5) 0.0012(5) -0.0009(5)
C4 0.0152(6) 0.0171(7) 0.0116(6) -0.0006(5) 0.0022(5) -0.0012(5)
C2 0.0194(7) 0.0181(7) 0.0143(7) 0.0015(5) 0.0050(5) -0.0012(5)
C11 0.0231(7) 0.0248(8) 0.0126(6) 0.0020(5) 0.0022(5) -0.0074(6)
C5 0.0152(7) 0.0205(7) 0.0146(7) 0.0012(5) 0.0030(5) 0.0010(5)
C9 0.0225(7) 0.0206(7) 0.0167(7) -0.0022(5) 0.0078(5) 0.0015(6)
C6 0.0170(7) 0.0200(7) 0.0132(6) -0.0002(5) 0.0020(5) 0.0018(5)
C10 0.0222(7) 0.0302(8) 0.0144(7) -0.0002(6) 0.0067(5) -0.0049(6)
C8 0.0239(7) 0.0234(8) 0.0116(7) -0.0016(5) 0.0022(5) -0.0060(6)

loop_
_atom_type_symbol
_atom_type_description
_atom_type_scat_dispersion_real
_atom_type_scat_dispersion_imag
_atom_type_scat_source
C C 0.0181 0.0091 'International Tables Vol C Tables 4.2.6.8 and 6.1.1.4'
H H 0.0000 0.0000 'International Tables Vol C Tables 4.2.6.8 and 6.1.1.4'
N N 0.0311 0.0180 'International Tables Vol C Tables 4.2.6.8 and 6.1.1.4'
O O 0.0492 0.0322 'International Tables Vol C Tables 4.2.6.8 and 6.1.1.4'

loop_
_exptl_crystal_face_index_h
_exptl_crystal_face_index_k
_exptl_crystal_face_index_l
_exptl_crystal_face_perp_dist
0 3 -7 0.0782
-4 4 -1 0.0811
2 -4 6 0.0263
4 -1 -3 0.0455
1 9 -1 0.0987
1 0 7 0.0061
-1 0 -7 0.0521
-1 -9 0 0.1637

loop_
_geom_angle_atom_site_label_1
_geom_angle_atom_site_label_2
_geom_angle_atom_site_label_3
_geom_angle
_geom_angle_site_symmetry_1
_geom_angle_site_symmetry_3
_geom_angle_publ_flag
C1 O3 H3 108.8(15) . . ?
C3 N1 C2 125.16(11) . . ?
C3 N1 C6 113.22(11) . . ?
C6 N1 C2 121.37(11) . . ?
O12 C3 N1 123.20(12) . . ?
O12 C3 C4 127.80(13) . . ?
N1 C3 C4 109.00(11) . . ?
O3 C1 C2 110.52(12) . . ?
O2 C1 O3 125.82(14) . . ?
O2 C1 C2 123.65(13) . . ?
C4 C7 H7 112.3(11) . . ?
C11 C7 C4 104.31(11) . . ?
C11 C7 C8 100.40(12) . . ?
C11 C7 H7 116.7(12) . . ?
C8 C7 C4 100.66(11) . . ?
C8 C7 H7 120.2(11) . . ?
C3 C4 C7 111.85(11) . . ?
C3 C4 C5 104.62(11) . . ?
C3 C4 H4 110.1(10) . . ?
C7 C4 H4 111.4(10) . . ?
C5 C4 C7 103.02(11) . . ?
C5 C4 H4 115.6(10) . . ?
N1 C2 C1 110.36(11) . . ?
N1 C2 H2A 110.0(11) . . ?
N1 C2 H2B 108.2(11) . . ?
C1 C2 H2A 109.5(11) . . ?
C1 C2 H2B 108.9(11) . . ?
H2A C2 H2B 109.9(16) . . ?
C7 C11 H11 123.4(12) . . ?
C10 C11 C7 107.88(13) . . ?
C10 C11 H11 128.2(13) . . ?
C4 C5 C9 103.06(11) . . ?
C4 C5 H5 116.0(11) . . ?
C9 C5 H5 111.5(11) . . ?
C6 C5 C4 104.85(11) . . ?
C6 C5 C9 112.89(12) . . ?
C6 C5 H5 108.4(11) . . ?
C5 C9 H9 113.3(12) . . ?
C10 C9 C5 104.04(12) . . ?
C10 C9 C8 100.43(12) . . ?
C10 C9 H9 116.5(12) . . ?
C8 C9 C5 100.79(11) . . ?
C8 C9 H9 119.5(12) . . ?
O1 C6 N1 122.53(13) . . ?
O1 C6 C5 129.23(13) . . ?
N1 C6 C5 108.24(11) . . ?
C11 C10 C9 107.55(13) . . ?
C11 C10 H10 128.7(12) . . ?
C9 C10 H10 123.3(12) . . ?
C7 C8 C9 93.96(11) . . ?
C7 C8 H8A 113.5(11) . . ?
C7 C8 H8B 112.8(12) . . ?
C9 C8 H8A 111.7(11) . . ?
C9 C8 H8B 111.1(13) . . ?
H8A C8 H8B 112.5(17) . . ?

loop_
_geom_bond_atom_site_label_1
_geom_bond_atom_site_label_2
_geom_bond_distance
_geom_bond_site_symmetry_2
_geom_bond_publ_flag
O12 C3 1.2205(17) . ?
O3 C1 1.3251(17) . ?
O3 H3 0.89(3) . ?
O2 C1 1.1997(18) . ?
O1 C6 1.2070(18) . ?
N1 C3 1.3739(18) . ?
N1 C2 1.4504(17) . ?
N1 C6 1.3985(18) . ?
C3 C4 1.5110(18) . ?
C1 C2 1.518(2) . ?
C7 C4 1.5654(18) . ?
C7 C11 1.5210(19) . ?
C7 C8 1.539(2) . ?
C7 H7 0.96(2) . ?
C4 C5 1.5459(19) . ?
C4 H4 0.985(17) . ?
C2 H2A 0.949(19) . ?
C2 H2B 0.97(2) . ?
C11 C10 1.329(2) . ?
C11 H11 0.97(2) . ?
C5 C9 1.5701(19) . ?
C5 C6 1.5100(19) . ?
C5 H5 0.99(2) . ?
C9 C10 1.517(2) . ?
C9 C8 1.543(2) . ?
C9 H9 0.97(2) . ?
C10 H10 1.01(2) . ?
C8 H8A 0.978(19) . ?
C8 H8B 0.96(2) . ?

loop_
_geom_torsion_atom_site_label_1
_geom_torsion_atom_site_label_2
_geom_torsion_atom_site_label_3
_geom_torsion_atom_site_label_4
_geom_torsion
_geom_torsion_site_symmetry_1
_geom_torsion_site_symmetry_2
_geom_torsion_site_symmetry_3
_geom_torsion_site_symmetry_4
_geom_torsion_publ_flag
O12 C3 C4 C7 66.10(18) . . . . ?
O12 C3 C4 C5 176.92(13) . . . . ?
O3 C1 C2 N1 -158.41(11) . . . . ?
O2 C1 C2 N1 22.2(2) . . . . ?
N1 C3 C4 C7 -113.60(12) . . . . ?
N1 C3 C4 C5 -2.78(14) . . . . ?
C3 N1 C2 C1 -104.79(14) . . . . ?
C3 N1 C6 O1 179.56(13) . . . . ?
C3 N1 C6 C5 -0.57(16) . . . . ?
C3 C4 C5 C9 -115.98(11) . . . . ?
C3 C4 C5 C6 2.34(13) . . . . ?
C7 C4 C5 C9 1.08(13) . . . . ?
C7 C4 C5 C6 119.41(11) . . . . ?
C7 C11 C10 C9 0.68(16) . . . . ?
C4 C7 C11 C10 -71.49(14) . . . . ?
C4 C7 C8 C9 57.72(12) . . . . ?
C4 C5 C9 C10 -68.60(13) . . . . ?
C4 C5 C9 C8 35.15(13) . . . . ?
C4 C5 C6 O1 178.65(15) . . . . ?
C4 C5 C6 N1 -1.21(14) . . . . ?
C2 N1 C3 O12 -3.3(2) . . . . ?
C2 N1 C3 C4 176.41(12) . . . . ?
C2 N1 C6 O1 5.1(2) . . . . ?
C2 N1 C6 C5 -175.05(11) . . . . ?
C11 C7 C4 C3 178.47(11) . . . . ?
C11 C7 C4 C5 66.64(13) . . . . ?
C11 C7 C8 C9 -49.15(12) . . . . ?
C5 C9 C10 C11 70.56(15) . . . . ?
C5 C9 C8 C7 -56.94(12) . . . . ?
C9 C5 C6 O1 -69.91(19) . . . . ?
C9 C5 C6 N1 110.24(13) . . . . ?
C6 N1 C3 O12 -177.54(12) . . . . ?
C6 N1 C3 C4 2.18(15) . . . . ?
C6 N1 C2 C1 69.00(16) . . . . ?
C6 C5 C9 C10 178.85(12) . . . . ?
C6 C5 C9 C8 -77.40(14) . . . . ?
C10 C9 C8 C7 49.68(12) . . . . ?
C8 C7 C4 C3 74.73(14) . . . . ?
C8 C7 C4 C5 -37.10(13) . . . . ?
C8 C7 C11 C10 32.45(15) . . . . ?
C8 C9 C10 C11 -33.46(15) . . . . ?

loop_
_exptl_oxdiff_crystal_face_indexfrac_h
_exptl_oxdiff_crystal_face_indexfrac_k
_exptl_oxdiff_crystal_face_indexfrac_l
_exptl_oxdiff_crystal_face_x
_exptl_oxdiff_crystal_face_y
_exptl_oxdiff_crystal_face_z
-0.0793 3.3405 -6.7330 -0.0402 -0.1107 0.9930
-3.6512 3.6925 -1.2575 0.2974 0.8432 0.4479
1.5929 -4.1426 5.7556 -0.0936 -0.2677 -0.9590
3.5676 -1.3387 -3.4387 -0.3231 -0.9136 0.2468
0.9046 8.6763 -1.1907 -0.8145 0.2871 0.5042
1.0713 0.2248 6.9722 -0.4138 0.1473 -0.8984
-1.0163 0.2479 -6.9988 0.3673 -0.1309 0.9208
-0.8782 -9.0768 -0.0196 0.8835 -0.3740 -0.3717
